data_4024531
loop_
_publ_author_name
'Andreas A. Grauer'
'Chiara Cabrele'
'Manfred Zabel'
'Burkhard K\"onig'

_publ_section_title
;
Stable Right- and Left-Handed Peptide Helices containing
C\a-Tetrasubstituted \a-Amino Acids
;
_journal_name_full 'Journal of Organic Chemistry'
_journal_page_first 3718
_journal_page_last 3726
_journal_paper_doi 10.1021/jo900222g
_journal_volume 74
_journal_year 2009
_chemical_absolute_configuration ad
_chemical_compound_source 'see text'
_chemical_formula_moiety 'C22 H31 Br N2 O6'
_chemical_formula_sum 'C22 H31 Br N2 O6'
_chemical_formula_weight 499.39
_chemical_name_systematic ?
_space_group_IT_number 19
_symmetry_cell_setting orthorhombic
_symmetry_Int_Tables_number 19
_symmetry_space_group_name_Hall 'P 2ac 2ab'
_symmetry_space_group_name_H-M 'P 21 21 21'
_atom_sites_solution_hydrogens geom
_atom_sites_solution_primary direct
_atom_sites_solution_secondary difmap
_audit_creation_date 'Oct 27 11:58:53 2008'
_audit_creation_method 'PLATON <TABLE ACC> option'
_cell_angle_alpha 90
_cell_angle_beta 90
_cell_angle_gamma 90
_cell_formula_units_Z 4
_cell_length_a 6.18536(6)
_cell_length_b 17.91432(12)
_cell_length_c 21.08060(15)
_cell_measurement_reflns_used 13297
_cell_measurement_temperature 123
_cell_measurement_theta_max 66.4911
_cell_measurement_theta_min 2.4638
_cell_volume 2335.87(3)
_computing_cell_refinement
;
CrysAlis RED, Oxford Diffraction Ltd.,
Version 1.171.32.30 (release 18-06-2008 CrysAlis171 .NET)
;
_computing_data_collection
;
CrysAlis CCD, Oxford Diffraction Ltd.,
Version 1.171.32.30 (release 18-06-2008 CrysAlis171 .NET)
;
_computing_data_reduction
;
CrysAlis RED, Oxford Diffraction Ltd.,
Version 1.171.32.30 (release 18-06-2008 CrysAlis171 .NET)
;
_computing_molecular_graphics 'PLATON (Spek, 1990)'
_computing_publication_material 'PLATON (Spek, 2003)'
_computing_structure_refinement 'SHELXL-97 (Sheldrick, 1997)'
_computing_structure_solution 'SIR-97 (Altomare, 1999)'
_diffrn_ambient_temperature 123
_diffrn_detector_area_resol_mean 10.5431
_diffrn_measured_fraction_theta_full 0.981
_diffrn_measured_fraction_theta_max 0.981
_diffrn_measurement_details
;
  1 omega  -35.00   -4.00   1.0000    5.0000
omega____ theta____ kappa____ phi______ omega'___ theta'___ frames
    -       11.6137  107.0000  340.0000    0.0000    0.0000 31

  2 omega   55.00   88.00   1.0000    5.0000
omega____ theta____ kappa____ phi______ omega'___ theta'___ frames
    -       11.6137  153.0000   40.0000    0.0000    0.0000 33

  3 omega   -6.00   32.00   1.0000    5.0000
omega____ theta____ kappa____ phi______ omega'___ theta'___ frames
    -       11.6137 -121.0000  119.0000    0.0000    0.0000 38

  4 omega  -90.00  -32.00   1.0000    5.0000
omega____ theta____ kappa____ phi______ omega'___ theta'___ frames
    -      -11.6137  -77.0000   30.0000    0.0000    0.0000 58

  5 omega -115.00  -62.00   1.0000   10.0000
omega____ theta____ kappa____ phi______ omega'___ theta'___ frames
    -      -90.0000  -45.0000  240.0000    0.0000    0.0000 53

  6 omega -171.00 -107.00   1.0000   10.0000
omega____ theta____ kappa____ phi______ omega'___ theta'___ frames
    -      -90.0000  -20.0000   10.0000    0.0000    0.0000 64

  7 omega -169.00 -101.00   1.0000   10.0000
omega____ theta____ kappa____ phi______ omega'___ theta'___ frames
    -      -90.0000 -107.0000   61.0000    0.0000    0.0000 68

  8 omega -120.00  -65.00   1.0000   10.0000
omega____ theta____ kappa____ phi______ omega'___ theta'___ frames
    -      -90.0000  121.0000   21.0000    0.0000    0.0000 55

  9 omega  118.00  178.00   1.0000   10.0000
omega____ theta____ kappa____ phi______ omega'___ theta'___ frames
    -       93.5000    0.0000  120.0000    0.0000    0.0000 60

 10 omega   66.00  119.00   1.0000   10.0000
omega____ theta____ kappa____ phi______ omega'___ theta'___ frames
    -       93.5000   45.0000  180.0000    0.0000    0.0000 53

 11 omega   69.00  127.00   1.0000   10.0000
omega____ theta____ kappa____ phi______ omega'___ theta'___ frames
    -       93.5000  -77.0000    0.0000    0.0000    0.0000 58

 12 omega   51.00  115.00   1.0000   10.0000
omega____ theta____ kappa____ phi______ omega'___ theta'___ frames
    -       93.5000   20.0000  349.0000    0.0000    0.0000 64

 13 omega   66.00  119.00   1.0000   10.0000
omega____ theta____ kappa____ phi______ omega'___ theta'___ frames
    -       93.5000   45.0000   60.0000    0.0000    0.0000 53

 14 omega   69.00  127.00   1.0000   10.0000
omega____ theta____ kappa____ phi______ omega'___ theta'___ frames
    -       93.5000  -77.0000  180.0000    0.0000    0.0000 58

 15 omega -178.00   -1.00   1.0000   10.0000
omega____ theta____ kappa____ phi______ omega'___ theta'___ frames
    -      -90.0000    0.0000   30.0000    0.0000    0.0000 177

 16 omega -178.00   -1.00   1.0000   10.0000
omega____ theta____ kappa____ phi______ omega'___ theta'___ frames
    -      -90.0000    0.0000   60.0000    0.0000    0.0000 177

 17 omega -178.00   -1.00   1.0000   10.0000
omega____ theta____ kappa____ phi______ omega'___ theta'___ frames
    -      -90.0000    0.0000  210.0000    0.0000    0.0000 177

 18 omega -178.00 -134.00   1.0000   10.0000
omega____ theta____ kappa____ phi______ omega'___ theta'___ frames
    -      -90.0000    0.0000  240.0000    0.0000    0.0000 44

;
_diffrn_measurement_device_type 'Oxford Diffraction Gemini Ultra'
_diffrn_measurement_method omega-scan
_diffrn_radiation_monochromator mirror
_diffrn_radiation_probe x-ray
_diffrn_radiation_source 'Enhance (Cu) X-ray Source'
_diffrn_radiation_type CuK\a
_diffrn_radiation_wavelength 1.54184
_diffrn_reflns_av_R_equivalents 0.0361
_diffrn_reflns_av_sigmaI/netI 0.0254
_diffrn_reflns_limit_h_max 6
_diffrn_reflns_limit_h_min -7
_diffrn_reflns_limit_k_max 21
_diffrn_reflns_limit_k_min -21
_diffrn_reflns_limit_l_max 24
_diffrn_reflns_limit_l_min -24
_diffrn_reflns_number 19627
_diffrn_reflns_reduction_process
;
;
_diffrn_reflns_theta_full 66.69
_diffrn_reflns_theta_max 66.69
_diffrn_reflns_theta_min 3.24
_diffrn_standards_decay_% 0
_diffrn_standards_number 0
_exptl_absorpt_coefficient_mu 2.734
_exptl_absorpt_correction_T_max 1.00000
_exptl_absorpt_correction_T_min 0.29607
_exptl_absorpt_correction_type multi-scan
_exptl_absorpt_process_details
;
CrysAlis RED, Oxford Diffraction Ltd.,
Version 1.171.32.30 (release 18-06-2008 CrysAlis171 .NET)
Empirical absorption correction using spherical harmonics,
 implemented in SCALE3 ABSPACK scaling algorithm.
;
_exptl_crystal_colour colourless
_exptl_crystal_density_diffrn 1.420
_exptl_crystal_density_method 'Not Measured'
_exptl_crystal_description rod
_exptl_crystal_F_000 1040
_exptl_crystal_size_max 0.500
_exptl_crystal_size_mid 0.120
_exptl_crystal_size_min 0.040
_refine_diff_density_max 0.372
_refine_diff_density_min -0.256
_refine_diff_density_rms 0.050
_refine_ls_abs_structure_details 'Flack H.D. (1983), Acta Cryst. A39, 876-881'
_refine_ls_abs_structure_Flack -0.041(14)
_refine_ls_extinction_method none
_refine_ls_goodness_of_fit_ref 1.051
_refine_ls_hydrogen_treatment constr
_refine_ls_matrix_type full
_refine_ls_number_parameters 286
_refine_ls_number_reflns 4015
_refine_ls_number_restraints 0
_refine_ls_restrained_S_all 1.051
_refine_ls_R_factor_all 0.0311
_refine_ls_R_factor_gt 0.0284
_refine_ls_shift/su_max 0.001
_refine_ls_shift/su_mean 0.000
_refine_ls_structure_factor_coef Fsqd
_refine_ls_weighting_details 'calc w=1/[\s^2^(Fo^2^)+(0.0440P)^2^+0.6014P] where P=(Fo^2^+2Fc^2^)/3'
_refine_ls_weighting_scheme calc
_refine_ls_wR_factor_gt 0.0699
_refine_ls_wR_factor_ref 0.0715
_reflns_number_gt 3777
_reflns_number_total 4015
_reflns_threshold_expression I>2\s(I)
_cod_data_source_file jo900222g_si_006.cif
_cod_data_source_block h220
_cod_depositor_comments
;
The following automatic conversions were performed:
'_symmetry_cell_setting' value 'Orthorhombic' changed to 'orthorhombic'
according to '/home/saulius/struct/CIF-dictionaries/cif_core.dic'
dictionary named 'cif_core.dic' version 2.4.1 from 2010-06-29.

Automatic conversion script
Id: cif_fix_enum 1527 2010-12-29 10:47:43Z saulius 
;
_cod_database_code 4024531

loop_
_symmetry_equiv_pos_site_id
_symmetry_equiv_pos_as_xyz
1 x,y,z
2 1/2-x,-y,1/2+z
3 1/2+x,1/2-y,-z
4 -x,1/2+y,1/2-z

loop_
_atom_site_aniso_label
_atom_site_aniso_U_11
_atom_site_aniso_U_22
_atom_site_aniso_U_33
_atom_site_aniso_U_23
_atom_site_aniso_U_13
_atom_site_aniso_U_12
Br1 0.0600(2) 0.0400(2) 0.0426(2) -0.0116(1) -0.0109(2) 0.0300(1)
O1 0.0282(10) 0.0445(9) 0.0241(8) 0.0087(7) -0.0015(7) -0.0040(8)
O002 0.0216(8) 0.0293(8) 0.0239(7) -0.0069(6) 0.0047(7) -0.0014(7)
O2 0.0327(11) 0.0585(11) 0.0304(8) 0.0074(8) -0.0114(8) -0.0014(10)
O003 0.0174(9) 0.0308(8) 0.0248(7) 0.0043(6) -0.0004(7) -0.0029(7)
O004 0.0224(8) 0.0277(7) 0.0258(7) -0.0044(6) 0.0010(7) -0.0069(8)
O005 0.0357(10) 0.0333(8) 0.0221(7) -0.0057(7) -0.0075(8) 0.0151(7)
N1 0.0134(9) 0.0225(8) 0.0232(9) -0.0016(7) 0.0001(8) -0.0030(8)
N2 0.0144(9) 0.0242(9) 0.0251(9) 0.0033(7) 0.0003(8) -0.0014(8)
C1 0.0253(13) 0.0237(10) 0.0209(9) -0.0033(8) -0.0016(9) 0.0013(11)
C2 0.0343(14) 0.0261(11) 0.0312(11) -0.0038(9) 0.0018(11) -0.0038(11)
C3 0.0515(18) 0.0212(11) 0.0318(12) -0.0008(9) -0.0019(13) 0.0028(12)
C4 0.0395(15) 0.0273(11) 0.0278(11) -0.0061(9) -0.0052(11) 0.0154(12)
C5 0.0260(13) 0.0341(11) 0.0276(11) -0.0033(10) 0.0013(11) 0.0080(10)
C6 0.0234(12) 0.0260(10) 0.0276(11) 0.0013(9) 0.0001(10) 0.0038(10)
C7 0.0193(11) 0.0263(11) 0.0233(10) -0.0027(9) -0.0020(10) 0.0017(10)
C8 0.0176(12) 0.0194(9) 0.0204(9) -0.0005(8) 0.0006(9) -0.0001(9)
C9 0.0229(12) 0.0233(10) 0.0262(10) 0.0033(8) 0.0034(10) 0.0021(10)
C10 0.0287(13) 0.0282(11) 0.0258(11) 0.0012(9) 0.0003(10) 0.0101(11)
C11 0.0155(12) 0.0207(10) 0.0205(10) -0.0027(8) -0.0011(9) -0.0010(9)
C12 0.0144(11) 0.0256(10) 0.0273(11) 0.0048(8) -0.0034(9) -0.0033(9)
C13 0.0226(12) 0.0243(10) 0.0323(11) 0.0053(9) -0.0028(10) 0.0002(10)
C14 0.0211(13) 0.0292(12) 0.0508(15) 0.0088(11) -0.0015(12) -0.0003(11)
C15 0.0254(13) 0.0263(12) 0.0579(16) 0.0017(11) -0.0013(13) -0.0050(11)
C16 0.0287(13) 0.0265(11) 0.0303(12) 0.0044(9) -0.0035(11) -0.0031(11)
C17 0.0404(16) 0.0636(17) 0.0268(11) 0.0136(11) 0.0042(13) -0.0034(16)
C18 0.0237(13) 0.0206(9) 0.0218(10) 0.0006(8) 0.0010(9) 0.0005(10)
C19 0.0307(13) 0.0373(12) 0.0172(10) -0.0079(9) 0.0005(10) 0.0015(11)
C20 0.0300(14) 0.0513(15) 0.0221(10) -0.0052(10) 0.0029(10) 0.0105(12)
C21 0.0405(16) 0.0345(13) 0.0349(12) -0.0143(10) -0.0003(12) 0.0013(12)
C22 0.0317(14) 0.0565(16) 0.0271(11) 0.0007(11) -0.0021(11) 0.0054(14)

loop_
_atom_site_label
_atom_site_type_symbol
_atom_site_thermal_displace_type
_atom_site_fract_x
_atom_site_fract_y
_atom_site_fract_z
_atom_site_occupancy
_atom_site_U_iso_or_equiv
_atom_site_calc_flag
_atom_site_refinement_flags
Br1 Br Uani 0.80637(6) 0.79502(2) 0.91370(1) 1.000 0.0475(1) . .
O1 O Uani 0.3802(3) 1.00861(10) 1.22007(7) 1.000 0.0323(5) . .
O002 O Uani -0.0459(3) 1.18518(8) 1.15314(7) 1.000 0.0249(4) . .
O2 O Uani 0.7292(3) 1.00609(12) 1.24925(8) 1.000 0.0405(6) . .
O003 O Uani 0.6536(3) 1.10905(9) 1.03075(7) 1.000 0.0243(5) . .
O004 O Uani 0.3095(3) 1.20257(8) 1.12964(7) 1.000 0.0253(4) . .
O005 O Uani 0.1319(3) 1.09329(9) 0.91697(7) 1.000 0.0304(5) . .
N1 N Uani 0.0985(3) 1.12331(10) 1.07224(8) 1.000 0.0197(5) . .
N2 N Uani 0.4587(3) 1.04410(10) 1.10311(8) 1.000 0.0212(5) . .
C1 C Uani 0.3316(4) 0.99075(12) 0.95774(10) 1.000 0.0233(6) . .
C2 C Uani 0.2808(5) 0.91792(12) 0.97519(11) 1.000 0.0305(7) . .
C3 C Uani 0.4214(5) 0.85934(13) 0.96164(11) 1.000 0.0348(8) . .
C4 C Uani 0.6101(5) 0.87480(13) 0.93011(11) 1.000 0.0315(7) . .
C5 C Uani 0.6632(4) 0.94608(13) 0.91030(11) 1.000 0.0292(7) . .
C6 C Uani 0.5218(4) 1.00369(13) 0.92406(11) 1.000 0.0257(6) . .
C7 C Uani 0.1792(4) 1.05347(12) 0.97397(10) 1.000 0.0230(6) . .
C8 C Uani 0.2642(4) 1.11449(11) 1.02309(10) 1.000 0.0191(6) . .
C9 C Uani 0.2818(4) 1.18406(12) 0.98098(10) 1.000 0.0241(6) . .
C10 C Uani 0.1042(4) 1.17052(13) 0.93344(10) 1.000 0.0276(7) . .
C11 C Uani 0.4790(4) 1.09045(11) 1.05356(10) 1.000 0.0189(6) . .
C12 C Uani 0.6429(4) 1.01645(12) 1.13852(10) 1.000 0.0224(6) . .
C13 C Uani 0.7225(4) 0.94008(12) 1.11179(11) 1.000 0.0264(6) . .
C14 C Uani 0.9541(4) 0.92349(14) 1.13190(13) 1.000 0.0337(8) . .
C15 C Uani 0.5725(5) 0.87625(14) 1.12973(14) 1.000 0.0365(8) . .
C16 C Uani 0.5928(4) 1.01065(13) 1.20885(11) 1.000 0.0285(7) . .
C17 C Uani 0.3165(5) 0.99907(18) 1.28607(11) 1.000 0.0436(9) . .
C18 C Uani 0.1354(4) 1.17409(12) 1.11962(10) 1.000 0.0220(6) . .
C19 C Uani -0.0398(4) 1.23025(14) 1.21236(10) 1.000 0.0284(7) . .
C20 C Uani -0.2720(4) 1.22719(16) 1.23451(11) 1.000 0.0345(8) . .
C21 C Uani 0.0294(5) 1.30976(14) 1.19761(12) 1.000 0.0366(8) . .
C22 C Uani 0.1071(5) 1.19185(17) 1.26024(11) 1.000 0.0384(8) . .
H1N H Uiso -0.023(5) 1.1131(15) 1.0600(12) 1.000 0.0240 . .
H2 H Uiso 0.14870 0.90810 0.99660 1.000 0.0370 calc R
H2N H Uiso 0.338(5) 1.0402(15) 1.1194(12) 1.000 0.0250 . .
H3 H Uiso 0.38730 0.80970 0.97400 1.000 0.0420 calc R
H5 H Uiso 0.79360 0.95530 0.88780 1.000 0.0350 calc R
H6 H Uiso 0.55480 1.05290 0.91030 1.000 0.0310 calc R
H7 H Uiso 0.04190 1.03160 0.99070 1.000 0.0280 calc R
H9A H Uiso 0.25600 1.23030 1.00560 1.000 0.0290 calc R
H9B H Uiso 0.42490 1.18710 0.96010 1.000 0.0290 calc R
H10A H Uiso -0.03980 1.17940 0.95250 1.000 0.0330 calc R
H10B H Uiso 0.12140 1.20300 0.89580 1.000 0.0330 calc R
H12 H Uiso 0.76320 1.05320 1.13330 1.000 0.0270 calc R
H13 H Uiso 0.72160 0.94400 1.06450 1.000 0.0320 calc R
H14A H Uiso 0.96220 0.92150 1.17830 1.000 0.0400 calc R
H14B H Uiso 1.04980 0.96290 1.11610 1.000 0.0400 calc R
H14C H Uiso 0.99910 0.87540 1.11420 1.000 0.0400 calc R
H15A H Uiso 0.42760 0.88600 1.11280 1.000 0.0440 calc R
H15B H Uiso 0.56510 0.87210 1.17600 1.000 0.0440 calc R
H15C H Uiso 0.62800 0.82950 1.11190 1.000 0.0440 calc R
H17A H Uiso 0.37450 1.04030 1.31140 1.000 0.0520 calc R
H17B H Uiso 0.37370 0.95170 1.30210 1.000 0.0520 calc R
H17C H Uiso 0.15840 0.99880 1.28910 1.000 0.0520 calc R
H20A H Uiso -0.36650 1.24740 1.20140 1.000 0.0410 calc R
H20B H Uiso -0.28790 1.25690 1.27330 1.000 0.0410 calc R
H20C H Uiso -0.31210 1.17530 1.24330 1.000 0.0410 calc R
H21A H Uiso 0.01590 1.34040 1.23590 1.000 0.0440 calc R
H21B H Uiso -0.06330 1.33020 1.16420 1.000 0.0440 calc R
H21C H Uiso 0.18010 1.30990 1.18330 1.000 0.0440 calc R
H22A H Uiso 0.06250 1.13970 1.26520 1.000 0.0460 calc R
H22B H Uiso 0.09640 1.21740 1.30120 1.000 0.0460 calc R
H22C H Uiso 0.25680 1.19370 1.24520 1.000 0.0460 calc R

loop_
_atom_type_symbol
_atom_type_description
_atom_type_scat_dispersion_real
_atom_type_scat_dispersion_imag
_atom_type_scat_source
O O 0.0492 0.0322 'International Tables Vol C Tables 4.2.6.8 and 6.1.1.4'
N N 0.0311 0.0180 'International Tables Vol C Tables 4.2.6.8 and 6.1.1.4'
Br Br -0.6763 1.2805 'International Tables Vol C Tables 4.2.6.8 and 6.1.1.4'
H H 0.0000 0.0000 'International Tables Vol C Tables 4.2.6.8 and 6.1.1.4'
C C 0.0181 0.0091 'International Tables Vol C Tables 4.2.6.8 and 6.1.1.4'

loop_
_geom_angle_atom_site_label_1
_geom_angle_atom_site_label_2
_geom_angle_atom_site_label_3
_geom_angle
_geom_angle_site_symmetry_1
_geom_angle_site_symmetry_2
_geom_angle_site_symmetry_3
_geom_angle_publ_flag
C16 O1 C17 116.01(19) . . . yes
C18 O002 C19 120.12(18) . . . yes
C7 O005 C10 107.59(15) . . . yes
C8 N1 C18 118.06(18) . . . yes
C11 N2 C12 122.65(19) . . . yes
C8 N1 H1N 113.4(19) . . . no
C18 N1 H1N 122.2(19) . . . no
C12 N2 H2N 117.9(19) . . . no
C11 N2 H2N 117.5(19) . . . no
C2 C1 C7 119.9(2) . . . no
C6 C1 C7 121.3(2) . . . no
C2 C1 C6 118.8(2) . . . no
C1 C2 C3 120.8(3) . . . no
C2 C3 C4 118.6(2) . . . no
Br1 C4 C3 118.58(18) . . . yes
Br1 C4 C5 119.1(2) . . . yes
C3 C4 C5 122.3(2) . . . no
C4 C5 C6 118.4(2) . . . no
C1 C6 C5 121.1(2) . . . no
O005 C7 C1 108.05(17) . . . yes
C1 C7 C8 116.9(2) . . . no
O005 C7 C8 105.76(16) . . . yes
C7 C8 C9 101.80(16) . . . no
N1 C8 C11 109.82(17) . . . yes
N1 C8 C7 107.60(18) . . . yes
C7 C8 C11 111.36(17) . . . no
C9 C8 C11 114.08(19) . . . no
N1 C8 C9 111.78(18) . . . yes
C8 C9 C10 101.68(18) . . . no
O005 C10 C9 103.23(18) . . . yes
O003 C11 N2 123.8(2) . . . yes
O003 C11 C8 121.36(19) . . . yes
N2 C11 C8 114.7(2) . . . yes
N2 C12 C16 111.46(19) . . . yes
C13 C12 C16 110.93(18) . . . no
N2 C12 C13 111.22(18) . . . yes
C14 C13 C15 111.0(2) . . . no
C12 C13 C14 111.57(19) . . . no
C12 C13 C15 112.2(2) . . . no
O1 C16 C12 112.1(2) . . . yes
O2 C16 C12 123.6(2) . . . yes
O1 C16 O2 124.3(2) . . . yes
O002 C18 O004 126.2(2) . . . yes
O002 C18 N1 110.1(2) . . . yes
O004 C18 N1 123.7(2) . . . yes
C20 C19 C22 110.2(2) . . . no
C21 C19 C22 113.0(2) . . . no
C20 C19 C21 111.4(2) . . . no
O002 C19 C20 102.45(19) . . . yes
O002 C19 C21 110.14(18) . . . yes
O002 C19 C22 109.1(2) . . . yes
C1 C2 H2 120.00 . . . no
C3 C2 H2 120.00 . . . no
C2 C3 H3 121.00 . . . no
C4 C3 H3 121.00 . . . no
C4 C5 H5 121.00 . . . no
C6 C5 H5 121.00 . . . no
C1 C6 H6 119.00 . . . no
C5 C6 H6 119.00 . . . no
O005 C7 H7 109.00 . . . no
C1 C7 H7 109.00 . . . no
C8 C7 H7 109.00 . . . no
C8 C9 H9A 111.00 . . . no
C8 C9 H9B 111.00 . . . no
C10 C9 H9A 111.00 . . . no
C10 C9 H9B 111.00 . . . no
H9A C9 H9B 109.00 . . . no
O005 C10 H10A 111.00 . . . no
O005 C10 H10B 111.00 . . . no
C9 C10 H10A 111.00 . . . no
C9 C10 H10B 111.00 . . . no
H10A C10 H10B 109.00 . . . no
N2 C12 H12 108.00 . . . no
C13 C12 H12 108.00 . . . no
C16 C12 H12 108.00 . . . no
C12 C13 H13 107.00 . . . no
C14 C13 H13 107.00 . . . no
C15 C13 H13 107.00 . . . no
C13 C14 H14A 109.00 . . . no
C13 C14 H14B 109.00 . . . no
C13 C14 H14C 109.00 . . . no
H14A C14 H14B 110.00 . . . no
H14A C14 H14C 109.00 . . . no
H14B C14 H14C 109.00 . . . no
C13 C15 H15A 109.00 . . . no
C13 C15 H15B 109.00 . . . no
C13 C15 H15C 109.00 . . . no
H15A C15 H15B 109.00 . . . no
H15A C15 H15C 109.00 . . . no
H15B C15 H15C 109.00 . . . no
O1 C17 H17A 109.00 . . . no
O1 C17 H17B 109.00 . . . no
O1 C17 H17C 109.00 . . . no
H17A C17 H17B 109.00 . . . no
H17A C17 H17C 109.00 . . . no
H17B C17 H17C 109.00 . . . no
C19 C20 H20A 109.00 . . . no
C19 C20 H20B 109.00 . . . no
C19 C20 H20C 109.00 . . . no
H20A C20 H20B 109.00 . . . no
H20A C20 H20C 110.00 . . . no
H20B C20 H20C 109.00 . . . no
C19 C21 H21A 109.00 . . . no
C19 C21 H21B 109.00 . . . no
C19 C21 H21C 109.00 . . . no
H21A C21 H21B 109.00 . . . no
H21A C21 H21C 109.00 . . . no
H21B C21 H21C 110.00 . . . no
C19 C22 H22A 109.00 . . . no
C19 C22 H22B 109.00 . . . no
C19 C22 H22C 110.00 . . . no
H22A C22 H22B 109.00 . . . no
H22A C22 H22C 109.00 . . . no
H22B C22 H22C 109.00 . . . no

loop_
_geom_bond_atom_site_label_1
_geom_bond_atom_site_label_2
_geom_bond_distance
_geom_bond_site_symmetry_1
_geom_bond_site_symmetry_2
_geom_bond_publ_flag
Br1 C4 1.907(3) . . yes
O1 C16 1.337(3) . . yes
O1 C17 1.456(3) . . yes
O002 C18 1.340(3) . . yes
O002 C19 1.487(3) . . yes
O2 C16 1.202(3) . . yes
O003 C11 1.228(3) . . yes
O004 C18 1.210(3) . . yes
O005 C7 1.428(3) . . yes
O005 C10 1.437(3) . . yes
N1 C8 1.466(3) . . yes
N1 C18 1.370(3) . . yes
N2 C11 1.340(3) . . yes
N2 C12 1.449(3) . . yes
N1 H1N 0.82(3) . . no
N2 H2N 0.83(3) . . no
C1 C7 1.506(3) . . no
C1 C2 1.392(3) . . no
C1 C6 1.394(3) . . no
C2 C3 1.393(4) . . no
C3 C4 1.371(4) . . no
C4 C5 1.383(3) . . no
C5 C6 1.384(3) . . no
C7 C8 1.595(3) . . no
C8 C9 1.534(3) . . no
C8 C11 1.537(3) . . no
C9 C10 1.507(3) . . no
C12 C16 1.518(3) . . no
C12 C13 1.559(3) . . no
C13 C15 1.520(4) . . no
C13 C14 1.523(3) . . no
C19 C22 1.522(4) . . no
C19 C20 1.511(3) . . no
C19 C21 1.519(4) . . no
C2 H2 0.9500 . . no
C3 H3 0.9500 . . no
C5 H5 0.9500 . . no
C6 H6 0.9500 . . no
C7 H7 1.0000 . . no
C9 H9A 0.9900 . . no
C9 H9B 0.9900 . . no
C10 H10A 0.9900 . . no
C10 H10B 0.9900 . . no
C12 H12 1.0000 . . no
C13 H13 1.0000 . . no
C14 H14A 0.9800 . . no
C14 H14B 0.9800 . . no
C14 H14C 0.9800 . . no
C15 H15A 0.9800 . . no
C15 H15B 0.9800 . . no
C15 H15C 0.9800 . . no
C17 H17A 0.9800 . . no
C17 H17B 0.9800 . . no
C17 H17C 0.9800 . . no
C20 H20A 0.9800 . . no
C20 H20B 0.9800 . . no
C20 H20C 0.9800 . . no
C21 H21A 0.9800 . . no
C21 H21B 0.9800 . . no
C21 H21C 0.9800 . . no
C22 H22A 0.9800 . . no
C22 H22B 0.9800 . . no
C22 H22C 0.9800 . . no

loop_
_geom_contact_atom_site_label_1
_geom_contact_atom_site_label_2
_geom_contact_distance
_geom_contact_site_symmetry_1
_geom_contact_site_symmetry_2
_geom_contact_publ_flag
Br1 C15 3.600(3) . 3_567 no
Br1 H20B 3.1000 . 2_574 no
Br1 H3 3.0600 . 3_567 no
Br1 H15C 3.0400 . 3_567 no
O1 N2 2.592(2) . . no
O1 C15 3.266(3) . . no
O2 C14 3.201(3) . . no
O003 N1 2.899(3) . 1_655 no
O003 C1 3.290(3) . . no
O003 C6 3.047(3) . . no
O004 C22 3.031(3) . . no
O004 C21 2.957(3) . . no
O004 N2 3.037(2) . . no
O004 C11 2.776(3) . . no
O004 C10 3.203(3) . 3_577 no
O004 C9 3.156(3) . . no
O005 C17 3.233(3) . 2_574 no
O1 H15B 2.8600 . . no
O1 H2N 2.21(3) . . no
O002 H12 2.6800 . 1_455 no
O2 H17C 2.7900 . 1_655 no
O2 H17A 2.6300 . . no
O2 H17B 2.6500 . . no
O2 H14A 2.5700 . . no
O003 H12 2.4800 . . no
O003 H6 2.8000 . . no
O003 H7 2.9000 . 1_655 no
O003 H9B 2.4800 . . no
O003 H10A 2.8100 . 1_655 no
O003 H1N 2.09(3) . 1_655 no
O004 H9A 2.6800 . . no
O004 H21C 2.3700 . . no
O004 H22C 2.4600 . . no
O004 H10A 2.8900 . 3_577 no
O004 H10B 2.6200 . 3_577 no
O004 H20A 2.6400 . 1_655 no
O005 H6 2.7200 . . no
O005 H17B 2.5500 . 2_574 no
O005 H21B 2.8900 . 3_577 no
N1 O003 2.899(3) . 1_455 no
N1 N2 2.721(3) . . no
N2 C18 3.089(3) . . no
N2 O004 3.037(2) . . no
N2 N1 2.721(3) . . no
N2 O1 2.592(2) . . no
N2 C1 3.305(3) . . no
N1 H10A 2.8500 . . no
N1 H12 2.7500 . 1_455 no
N1 H2N 2.32(3) . . no
N2 H14B 2.9300 . 1_455 no
N2 H15A 2.8500 . . no
C1 O003 3.290(3) . . no
C1 N2 3.305(3) . . no
C6 C17 3.584(4) . 2_574 no
C6 O003 3.047(3) . . no
C6 C11 3.153(3) . . no
C9 O004 3.156(3) . . no
C10 O004 3.203(3) . 3_477 no
C11 C6 3.153(3) . . no
C11 O004 2.776(3) . . no
C14 O2 3.201(3) . . no
C15 Br1 3.600(3) . 3_467 no
C15 O1 3.266(3) . . no
C17 O005 3.233(3) . 2_575 no
C17 C6 3.584(4) . 2_575 no
C18 N2 3.089(3) . . no
C21 O004 2.957(3) . . no
C22 O004 3.031(3) . . no
C2 H15A 3.0900 . . no
C6 H17C 3.0600 . 2_574 no
C9 H10A 3.0300 . 3_577 no
C10 H9A 3.0700 . 3_477 no
C10 H1N 2.97(3) . . no
C10 H21B 2.9100 . 3_577 no
C11 H13 3.0300 . . no
C14 H15A 3.0300 . 1_655 no
C16 H20C 3.0900 . 1_655 no
C16 H15B 2.5800 . . no
C16 H14A 2.8600 . . no
C17 H22A 3.0000 . . no
C18 H9A 2.7100 . . no
C18 H21C 2.7900 . . no
C18 H2N 2.71(3) . . no
C18 H22C 2.7700 . . no
C20 H10B 3.0900 . 3_477 no
C20 H22C 2.9800 . 1_455 no
H1N O003 2.09(3) . 1_455 no
H1N C10 2.97(3) . . no
H1N H7 2.1000 . . no
H1N H10A 2.5600 . . no
H1N H12 2.3000 . 1_455 no
H2 H7 2.3100 . . no
H2N O1 2.21(3) . . no
H2N N1 2.32(3) . . no
H2N C18 2.71(3) . . no
H2N H14B 2.2600 . 1_455 no
H3 Br1 3.0600 . 3_467 no
H6 O003 2.8000 . . no
H6 O005 2.7200 . . no
H7 O003 2.9000 . 1_455 no
H7 H1N 2.1000 . . no
H7 H2 2.3100 . . no
H9A O004 2.6800 . . no
H9A C18 2.7100 . . no
H9A C10 3.0700 . 3_577 no
H9A H10A 2.2300 . 3_577 no
H9B O003 2.4800 . . no
H10A O003 2.8100 . 1_455 no
H10A N1 2.8500 . . no
H10A H1N 2.5600 . . no
H10A O004 2.8900 . 3_477 no
H10A C9 3.0300 . 3_477 no
H10A H9A 2.2300 . 3_477 no
H10B O004 2.6200 . 3_477 no
H10B C20 3.0900 . 3_577 no
H10B H20A 2.2300 . 3_577 no
H10B H21B 2.4000 . 3_577 no
H12 O002 2.6800 . 1_655 no
H12 O003 2.4800 . . no
H12 N1 2.7500 . 1_655 no
H12 H1N 2.3000 . 1_655 no
H12 H14B 2.4300 . . no
H13 C11 3.0300 . . no
H14A O2 2.5700 . . no
H14A C16 2.8600 . . no
H14A H21A 2.3200 . 4_647 no
H14B N2 2.9300 . 1_655 no
H14B H2N 2.2600 . 1_655 no
H14B H12 2.4300 . . no
H14C H15C 2.4400 . . no
H15A N2 2.8500 . . no
H15A C2 3.0900 . . no
H15A C14 3.0300 . 1_455 no
H15B O1 2.8600 . . no
H15B C16 2.5800 . . no
H15C H14C 2.4400 . . no
H15C Br1 3.0400 . 3_467 no
H17A O2 2.6300 . . no
H17B O2 2.6500 . . no
H17B O005 2.5500 . 2_575 no
H17C O2 2.7900 . 1_455 no
H17C C6 3.0600 . 2_575 no
H20A O004 2.6400 . 1_455 no
H20A H21B 2.5200 . . no
H20A H10B 2.2300 . 3_477 no
H20B H21A 2.5300 . . no
H20B H22B 2.5500 . . no
H20B Br1 3.1000 . 2_575 no
H20C C16 3.0900 . 1_455 no
H20C H22A 2.4500 . . no
H21A H20B 2.5300 . . no
H21A H14A 2.3200 . 4_657 no
H21B H20A 2.5200 . . no
H21B O005 2.8900 . 3_477 no
H21B C10 2.9100 . 3_477 no
H21B H10B 2.4000 . 3_477 no
H21C O004 2.3700 . . no
H21C C18 2.7900 . . no
H21C H22C 2.5000 . . no
H22A C17 3.0000 . . no
H22A H20C 2.4500 . . no
H22B H20B 2.5500 . . no
H22C O004 2.4600 . . no
H22C C18 2.7700 . . no
H22C C20 2.9800 . 1_655 no
H22C H21C 2.5000 . . no

loop_
_geom_hbond_atom_site_label_D
_geom_hbond_atom_site_label_H
_geom_hbond_atom_site_label_A
_geom_hbond_distance_DH
_geom_hbond_distance_HA
_geom_hbond_distance_DA
_geom_hbond_angle_DHA
_geom_hbond_site_symmetry_A
_geom_hbond_publ_flag
N1 H1N O003 0.82(3) 2.09(3) 2.899(3) 169(3) 1_455 yes
N2 H2N O1 0.83(3) 2.21(3) 2.592(2) 108(2) . yes
N2 H2N N1 0.83(3) 2.32(3) 2.721(3) 110(2) . yes
C9 H9B O003 0.9900 2.4800 2.863(3) 102.00 . yes
C14 H14A O2 0.9800 2.5700 3.201(3) 122.00 . yes
C17 H17B O005 0.9800 2.5500 3.233(3) 127.00 2_575 yes
C21 H21C O004 0.9800 2.3700 2.957(3) 118.00 . yes
C22 H22C O004 0.9800 2.4600 3.031(3) 117.00 . yes

loop_
_geom_torsion_atom_site_label_1
_geom_torsion_atom_site_label_2
_geom_torsion_atom_site_label_3
_geom_torsion_atom_site_label_4
_geom_torsion
_geom_torsion_site_symmetry_1
_geom_torsion_site_symmetry_2
_geom_torsion_site_symmetry_3
_geom_torsion_site_symmetry_4
_geom_torsion_publ_flag
C17 O1 C16 C12 176.9(2) . . . . no
C17 O1 C16 O2 -0.9(4) . . . . no
C18 O002 C19 C20 -179.07(19) . . . . no
C18 O002 C19 C21 62.3(3) . . . . no
C19 O002 C18 O004 -6.4(3) . . . . no
C19 O002 C18 N1 171.91(17) . . . . no
C18 O002 C19 C22 -62.3(3) . . . . no
C10 O005 C7 C8 -20.4(2) . . . . no
C7 O005 C10 C9 41.2(2) . . . . no
C10 O005 C7 C1 -146.34(19) . . . . no
C18 N1 C8 C11 59.4(2) . . . . no
C18 N1 C8 C7 -179.20(18) . . . . no
C8 N1 C18 O002 168.47(17) . . . . no
C8 N1 C18 O004 -13.2(3) . . . . no
C18 N1 C8 C9 -68.2(2) . . . . no
C12 N2 C11 C8 -178.96(18) . . . . no
C12 N2 C11 O003 5.8(3) . . . . no
C11 N2 C12 C13 -92.7(2) . . . . no
C11 N2 C12 C16 142.9(2) . . . . no
C6 C1 C2 C3 2.6(4) . . . . no
C6 C1 C7 O005 52.0(3) . . . . no
C7 C1 C2 C3 -178.8(2) . . . . no
C6 C1 C7 C8 -67.1(3) . . . . no
C2 C1 C7 C8 114.5(2) . . . . no
C7 C1 C6 C5 178.8(2) . . . . no
C2 C1 C7 O005 -126.5(2) . . . . no
C2 C1 C6 C5 -2.7(3) . . . . no
C1 C2 C3 C4 -0.7(4) . . . . no
C2 C3 C4 Br1 178.24(19) . . . . no
C2 C3 C4 C5 -1.3(4) . . . . no
C3 C4 C5 C6 1.3(4) . . . . no
Br1 C4 C5 C6 -178.29(18) . . . . no
C4 C5 C6 C1 0.8(4) . . . . no
O005 C7 C8 C11 -129.48(19) . . . . no
C1 C7 C8 C9 112.8(2) . . . . no
C1 C7 C8 C11 -9.2(3) . . . . no
O005 C7 C8 N1 110.13(19) . . . . no
O005 C7 C8 C9 -7.5(2) . . . . no
C1 C7 C8 N1 -129.60(19) . . . . no
N1 C8 C11 O003 -148.61(19) . . . . no
C11 C8 C9 C10 150.79(18) . . . . no
N1 C8 C9 C10 -83.9(2) . . . . no
C7 C8 C11 N2 -83.1(2) . . . . no
N1 C8 C11 N2 36.0(2) . . . . no
C7 C8 C11 O003 92.3(2) . . . . no
C9 C8 C11 N2 162.37(18) . . . . no
C9 C8 C11 O003 -22.2(3) . . . . no
C7 C8 C9 C10 30.7(2) . . . . no
C8 C9 C10 O005 -44.5(2) . . . . no
C16 C12 C13 C14 -75.0(2) . . . . no
C16 C12 C13 C15 50.2(3) . . . . no
N2 C12 C16 O1 20.1(3) . . . . no
N2 C12 C16 O2 -162.1(2) . . . . no
C13 C12 C16 O1 -104.5(2) . . . . no
C13 C12 C16 O2 73.3(3) . . . . no
N2 C12 C13 C14 160.32(19) . . . . no
N2 C12 C13 C15 -74.5(2) . . . . no

loop_
_cod_related_entry_id
_cod_related_entry_database
_cod_related_entry_code
1 ChemSpider 30658943
